data_1546541
loop_
_publ_author_name
'Filippou, Alexander C.'
'Hoffmann, David'
'Schnakenburg, Gregor'

_publ_section_title
;
 Triple bonds of niobium with silicon, germaniun and tin: the tetrylidyne
 complexes [(\k3-tmps)(CO)2Nb&#xE002;E--R] (E = Si, Ge, Sn; tmps =
 MeSi(CH2PMe2)3; R = aryl)
;
_journal_name_full 'Chem. Sci.'
_journal_paper_doi 10.1039/C7SC02708G
_journal_year 2017
_chemical_formula_moiety 'C32 H30 Cl Ge Nb O3'
_chemical_formula_sum 'C32 H30 Cl Ge Nb O3'
_chemical_formula_weight 663.51
_chemical_name_systematic
; 
 ? 
;
_space_group_IT_number 62
_symmetry_cell_setting orthorhombic
_symmetry_space_group_name_Hall '-P 2ac 2n'
_symmetry_space_group_name_H-M 'P n m a'
_atom_sites_solution_hydrogens geom
_atom_sites_solution_primary direct
_atom_sites_solution_secondary difmap
_audit_creation_method SHELXL-97
_audit_update_record
;
2017-06-12 deposited with the CCDC.
2017-07-03 downloaded from the CCDC.
;
_cell_angle_alpha 90.00
_cell_angle_beta 90.00
_cell_angle_gamma 90.00
_cell_formula_units_Z 4
_cell_length_a 20.237(3)
_cell_length_b 15.315(2)
_cell_length_c 9.1804(13)
_cell_measurement_reflns_used 1732
_cell_measurement_temperature 100(2)
_cell_measurement_theta_max 25.10
_cell_measurement_theta_min 2.41
_cell_volume 2845.3(7)
_computing_structure_refinement 'SHELXL-97 (Sheldrick, 1997)'
_computing_structure_solution 'SHELXS-97 (Sheldrick, 1990)'
_diffrn_ambient_temperature 100(2)
_diffrn_measured_fraction_theta_full 0.997
_diffrn_measured_fraction_theta_max 0.997
_diffrn_measurement_device_type 'Bruker X8-KappaApexII'
_diffrn_radiation_monochromator graphite
_diffrn_radiation_source 'fine-focus sealed tube'
_diffrn_radiation_type MoK\a
_diffrn_radiation_wavelength 0.71073
_diffrn_reflns_av_R_equivalents 0.0589
_diffrn_reflns_av_sigmaI/netI 0.0779
_diffrn_reflns_limit_h_max 26
_diffrn_reflns_limit_h_min -26
_diffrn_reflns_limit_k_max 19
_diffrn_reflns_limit_k_min -20
_diffrn_reflns_limit_l_max 12
_diffrn_reflns_limit_l_min -9
_diffrn_reflns_number 11778
_diffrn_reflns_theta_full 28.00
_diffrn_reflns_theta_max 28.00
_diffrn_reflns_theta_min 2.44
_exptl_absorpt_coefficient_mu 1.585
_exptl_absorpt_correction_T_max 0.9690
_exptl_absorpt_correction_T_min 0.8576
_exptl_absorpt_correction_type empirical
_exptl_absorpt_process_details 'Bruker Sadabs 2009/2'
_exptl_crystal_colour orange
_exptl_crystal_density_diffrn 1.549
_exptl_crystal_density_method 'not measured'
_exptl_crystal_description rod
_exptl_crystal_F_000 1344
_exptl_crystal_size_max 0.10
_exptl_crystal_size_mid 0.03
_exptl_crystal_size_min 0.02
_refine_diff_density_max 0.823
_refine_diff_density_min -0.779
_refine_diff_density_rms 0.108
_refine_ls_extinction_method none
_refine_ls_goodness_of_fit_ref 1.066
_refine_ls_hydrogen_treatment constr
_refine_ls_matrix_type full
_refine_ls_number_parameters 187
_refine_ls_number_reflns 3556
_refine_ls_number_restraints 0
_refine_ls_restrained_S_all 1.066
_refine_ls_R_factor_all 0.0599
_refine_ls_R_factor_gt 0.0384
_refine_ls_shift/su_max 0.011
_refine_ls_shift/su_mean 0.001
_refine_ls_structure_factor_coef Fsqd
_refine_ls_weighting_details 'calc w=1/[\s^2^(Fo^2^)+(0.0000P)^2^+1.1214P] where P=(Fo^2^+2Fc^2^)/3'
_refine_ls_weighting_scheme calc
_refine_ls_wR_factor_gt 0.0834
_refine_ls_wR_factor_ref 0.0907
_reflns_number_gt 2725
_reflns_number_total 3556
_reflns_threshold_expression >2sigma(I)
_cod_data_source_file c7sc02708g2.cif
_cod_data_source_block 3399f
_cod_original_cell_volume 2845.2(7)
_cod_database_code 1546541

loop_
_symmetry_equiv_pos_as_xyz
'x, y, z'
'-x+1/2, -y, z+1/2'
'x+1/2, -y+1/2, -z+1/2'
'-x, y+1/2, -z'
'-x, -y, -z'
'x-1/2, y, -z-1/2'
'-x-1/2, y-1/2, z-1/2'
'x, -y-1/2, z'

loop_
_atom_site_label
_atom_site_type_symbol
_atom_site_fract_x
_atom_site_fract_y
_atom_site_fract_z
_atom_site_U_iso_or_equiv
_atom_site_adp_type
_atom_site_occupancy
_atom_site_symmetry_multiplicity
_atom_site_calc_flag
_atom_site_refinement_flags
C1 C 0.08674(19) 0.2500 0.3738(4) 0.0158(8) Uani 1 2 d S
C2 C 0.07506(14) 0.1700(2) 0.4437(3) 0.0183(6) Uani 1 1 d .
C3 C 0.05202(16) 0.1715(2) 0.5865(4) 0.0284(8) Uani 1 1 d .
H3A H 0.0442 0.1182 0.6364 0.034 Uiso 1 1 calc R
C4 C 0.0405(3) 0.2500 0.6568(5) 0.0338(12) Uani 1 2 d S
H4 H 0.0244 0.2500 0.7541 0.041 Uiso 1 2 calc SR
C5 C 0.08669(14) 0.08714(19) 0.3610(3) 0.0167(6) Uani 1 1 d .
C6 C 0.03560(14) 0.0496(2) 0.2791(3) 0.0192(6) Uani 1 1 d .
C7 C 0.04925(14) -0.0218(2) 0.1906(3) 0.0200(7) Uani 1 1 d .
H7A H 0.0148 -0.0464 0.1333 0.024 Uiso 1 1 calc R
C8 C 0.11216(15) -0.0582(2) 0.1839(4) 0.0222(7) Uani 1 1 d .
C9 C 0.16089(15) -0.0238(2) 0.2728(4) 0.0217(7) Uani 1 1 d .
H9A H 0.2035 -0.0497 0.2723 0.026 Uiso 1 1 calc R
C10 C 0.14929(15) 0.0474(2) 0.3624(3) 0.0203(7) Uani 1 1 d .
C11 C -0.03468(15) 0.0833(2) 0.2902(4) 0.0265(7) Uani 1 1 d .
H11A H -0.0352 0.1464 0.2718 0.032 Uiso 1 1 calc R
H11B H -0.0519 0.0717 0.3880 0.032 Uiso 1 1 calc R
H11C H -0.0624 0.0538 0.2179 0.032 Uiso 1 1 calc R
C12 C 0.12631(18) -0.1332(2) 0.0824(5) 0.0398(10) Uani 1 1 d .
H12A H 0.1399 -0.1104 -0.0127 0.048 Uiso 1 1 calc R
H12B H 0.0864 -0.1688 0.0709 0.048 Uiso 1 1 calc R
H12C H 0.1619 -0.1692 0.1230 0.048 Uiso 1 1 calc R
C13 C 0.20316(16) 0.0791(2) 0.4630(4) 0.0287(8) Uani 1 1 d .
H13C H 0.2444 0.0485 0.4406 0.034 Uiso 1 1 calc R
H13B H 0.1905 0.0675 0.5642 0.034 Uiso 1 1 calc R
H13A H 0.2095 0.1420 0.4494 0.034 Uiso 1 1 calc R
C14 C 0.2934(2) 0.2500 0.2496(5) 0.0268(11) Uani 1 2 d S
H14A H 0.2734 0.2500 0.3433 0.032 Uiso 1 2 calc SR
C15 C 0.31070(15) 0.1758(3) 0.1680(4) 0.0310(8) Uani 1 1 d .
H15A H 0.3045 0.1169 0.1971 0.037 Uiso 1 1 calc R
C16 C 0.33880(15) 0.2039(3) 0.0355(4) 0.0339(9) Uani 1 1 d .
H16A H 0.3549 0.1674 -0.0403 0.041 Uiso 1 1 calc R
C17 C 0.17386(15) 0.1400(2) -0.0387(3) 0.0199(7) Uani 1 1 d .
C18 C 0.22002(19) 0.2500 -0.1957(5) 0.0180(9) Uani 1 2 d S
O1 O 0.14798(12) 0.07868(16) -0.0838(3) 0.0320(6) Uani 1 1 d .
O2 O 0.21768(15) 0.2500 -0.3202(3) 0.0279(8) Uani 1 2 d S
Cl Cl 0.02530(5) 0.2500 0.05502(11) 0.0307(3) Uani 1 2 d S
Ge Ge 0.11948(2) 0.2500 0.17268(5) 0.01392(12) Uani 1 2 d S
Nb Nb 0.225330(17) 0.2500 0.02854(4) 0.01419(11) Uani 1 2 d S

loop_
_atom_site_aniso_label
_atom_site_aniso_U_11
_atom_site_aniso_U_22
_atom_site_aniso_U_33
_atom_site_aniso_U_23
_atom_site_aniso_U_13
_atom_site_aniso_U_12
C1 0.014(2) 0.024(2) 0.0100(18) 0.000 -0.0002(16) 0.000
C2 0.0185(14) 0.0216(16) 0.0147(14) 0.0015(12) 0.0021(12) 0.0007(12)
C3 0.0349(18) 0.0276(19) 0.0225(17) 0.0059(15) 0.0094(14) -0.0006(15)
C4 0.043(3) 0.039(3) 0.019(2) 0.000 0.013(2) 0.000
C5 0.0209(15) 0.0126(15) 0.0166(14) 0.0066(12) 0.0045(12) -0.0006(12)
C6 0.0182(15) 0.0179(16) 0.0217(15) 0.0064(13) 0.0037(13) 0.0004(12)
C7 0.0188(15) 0.0156(15) 0.0257(17) 0.0026(13) -0.0020(13) -0.0034(12)
C8 0.0226(16) 0.0122(15) 0.0318(18) -0.0009(14) 0.0003(14) 0.0010(12)
C9 0.0145(14) 0.0188(16) 0.0317(18) 0.0034(14) -0.0021(13) 0.0014(12)
C10 0.0197(15) 0.0176(16) 0.0236(17) 0.0063(13) -0.0013(13) -0.0021(12)
C11 0.0209(16) 0.0240(18) 0.0346(19) -0.0028(15) 0.0015(14) 0.0021(14)
C12 0.0258(18) 0.029(2) 0.064(3) -0.018(2) -0.0056(18) 0.0039(15)
C13 0.0246(17) 0.0299(19) 0.0316(19) -0.0018(16) -0.0066(15) 0.0013(14)
C14 0.024(2) 0.044(3) 0.013(2) 0.000 -0.0056(18) 0.000
C15 0.0226(17) 0.040(2) 0.0302(19) 0.0056(16) -0.0140(14) 0.0055(15)
C16 0.0136(14) 0.062(2) 0.0263(18) -0.0084(17) -0.0047(13) 0.0118(16)
C17 0.0229(16) 0.0181(16) 0.0188(15) 0.0008(13) 0.0010(13) 0.0027(13)
C18 0.016(2) 0.017(2) 0.021(2) 0.000 0.0005(17) 0.000
O1 0.0397(14) 0.0244(13) 0.0321(14) -0.0031(11) -0.0001(11) -0.0064(11)
O2 0.0301(18) 0.040(2) 0.0136(16) 0.000 0.0021(13) 0.000
Cl 0.0157(5) 0.0600(8) 0.0163(5) 0.000 -0.0019(4) 0.000
Ge 0.0139(2) 0.0181(2) 0.0097(2) 0.000 0.00040(16) 0.000
Nb 0.01222(18) 0.0187(2) 0.01164(18) 0.000 -0.00012(14) 0.000

loop_
_atom_type_symbol
_atom_type_description
_atom_type_scat_dispersion_real
_atom_type_scat_dispersion_imag
_atom_type_scat_source
C C 0.0033 0.0016 'International Tables Vol C Tables 4.2.6.8 and 6.1.1.4'
H H 0.0000 0.0000 'International Tables Vol C Tables 4.2.6.8 and 6.1.1.4'
O O 0.0106 0.0060 'International Tables Vol C Tables 4.2.6.8 and 6.1.1.4'
Cl Cl 0.1484 0.1585 'International Tables Vol C Tables 4.2.6.8 and 6.1.1.4'
Ge Ge 0.1547 1.8001 'International Tables Vol C Tables 4.2.6.8 and 6.1.1.4'
Nb Nb -2.0727 0.6215 'International Tables Vol C Tables 4.2.6.8 and 6.1.1.4'

loop_
_geom_angle_atom_site_label_1
_geom_angle_atom_site_label_2
_geom_angle_atom_site_label_3
_geom_angle
_geom_angle_site_symmetry_1
_geom_angle_site_symmetry_3
C2 C1 C2 121.7(4) . 8_565
C2 C1 Ge 119.15(18) . .
C2 C1 Ge 119.14(18) 8_565 .
C3 C2 C1 118.1(3) . .
C3 C2 C5 123.0(3) . .
C1 C2 C5 118.8(3) . .
C4 C3 C2 120.7(3) . .
C4 C3 H3A 119.6 . .
C2 C3 H3A 119.6 . .
C3 C4 C3 120.6(4) . 8_565
C3 C4 H4 119.7 . .
C3 C4 H4 119.7 8_565 .
C6 C5 C10 119.5(3) . .
C6 C5 C2 120.2(3) . .
C10 C5 C2 120.3(3) . .
C7 C6 C5 119.3(3) . .
C7 C6 C11 119.6(3) . .
C5 C6 C11 121.0(3) . .
C6 C7 C8 121.5(3) . .
C6 C7 H7A 119.2 . .
C8 C7 H7A 119.2 . .
C9 C8 C7 118.3(3) . .
C9 C8 C12 121.3(3) . .
C7 C8 C12 120.4(3) . .
C8 C9 C10 121.9(3) . .
C8 C9 H9A 119.0 . .
C10 C9 H9A 119.0 . .
C9 C10 C5 119.2(3) . .
C9 C10 C13 119.6(3) . .
C5 C10 C13 121.1(3) . .
C6 C11 H11A 109.5 . .
C6 C11 H11B 109.5 . .
H11A C11 H11B 109.5 . .
C6 C11 H11C 109.5 . .
H11A C11 H11C 109.5 . .
H11B C11 H11C 109.5 . .
C8 C12 H12A 109.5 . .
C8 C12 H12B 109.5 . .
H12A C12 H12B 109.5 . .
C8 C12 H12C 109.5 . .
H12A C12 H12C 109.5 . .
H12B C12 H12C 109.5 . .
C10 C13 H13C 109.5 . .
C10 C13 H13B 109.5 . .
H13C C13 H13B 109.5 . .
C10 C13 H13A 109.5 . .
H13C C13 H13A 109.5 . .
H13B C13 H13A 109.5 . .
C15 C14 C15 107.9(4) . 8_565
C15 C14 Nb 72.5(2) . .
C15 C14 Nb 72.5(2) 8_565 .
C15 C14 H14A 126.1 . .
C15 C14 H14A 126.1 8_565 .
Nb C14 H14A 120.7 . .
C14 C15 C16 108.3(3) . .
C14 C15 Nb 74.1(2) . .
C16 C15 Nb 71.93(18) . .
C14 C15 H15A 125.9 . .
C16 C15 H15A 125.9 . .
Nb C15 H15A 119.9 . .
C15 C16 C16 107.8(2) . 8_565
C15 C16 Nb 74.16(18) . .
C16 C16 Nb 72.93(10) 8_565 .
C15 C16 H16A 126.1 . .
C16 C16 H16A 126.1 8_565 .
Nb C16 H16A 118.7 . .
O1 C17 Nb 175.5(3) . .
O2 C18 Nb 179.4(3) . .
C1 Ge Cl 99.81(12) . .
C1 Ge Nb 141.44(12) . .
Cl Ge Nb 118.75(4) . .
C18 Nb C17 71.14(10) . .
C18 Nb C17 71.13(10) . 8_565
C17 Nb C17 108.58(17) . 8_565
C18 Nb C16 94.37(13) . 8_565
C17 Nb C16 136.56(13) . 8_565
C17 Nb C16 104.44(13) 8_565 8_565
C18 Nb C16 94.37(13) . .
C17 Nb C16 104.44(13) . .
C17 Nb C16 136.56(13) 8_565 .
C16 Nb C16 34.15(19) 8_565 .
C18 Nb C15 124.24(12) . .
C17 Nb C15 97.71(12) . .
C17 Nb C15 153.21(12) 8_565 .
C16 Nb C15 56.25(13) 8_565 .
C16 Nb C15 33.91(11) . .
C18 Nb C15 124.24(12) . 8_565
C17 Nb C15 153.21(12) . 8_565
C17 Nb C15 97.70(12) 8_565 8_565
C16 Nb C15 33.91(11) 8_565 8_565
C16 Nb C15 56.25(13) . 8_565
C15 Nb C15 55.70(18) . 8_565
C18 Nb C14 148.84(16) . .
C17 Nb C14 121.88(9) . .
C17 Nb C14 121.88(9) 8_565 .
C16 Nb C14 56.06(13) 8_565 .
C16 Nb C14 56.06(13) . .
C15 Nb C14 33.44(10) . .
C15 Nb C14 33.44(10) 8_565 .
C18 Nb Ge 118.72(11) . .
C17 Nb Ge 74.29(8) . .
C17 Nb Ge 74.29(8) 8_565 .
C16 Nb Ge 143.04(9) 8_565 .
C16 Nb Ge 143.04(9) . .
C15 Nb Ge 109.13(9) . .
C15 Nb Ge 109.13(9) 8_565 .
C14 Nb Ge 92.45(11) . .

loop_
_geom_bond_atom_site_label_1
_geom_bond_atom_site_label_2
_geom_bond_distance
_geom_bond_site_symmetry_2
C1 C2 1.404(4) .
C1 C2 1.404(4) 8_565
C1 Ge 1.962(4) .
C2 C3 1.392(4) .
C2 C5 1.497(4) .
C3 C4 1.384(4) .
C3 H3A 0.9500 .
C4 C3 1.384(4) 8_565
C4 H4 0.9500 .
C5 C6 1.402(4) .
C5 C10 1.406(4) .
C6 C7 1.390(4) .
C6 C11 1.517(4) .
C7 C8 1.391(4) .
C7 H7A 0.9500 .
C8 C9 1.384(4) .
C8 C12 1.506(5) .
C9 C10 1.385(4) .
C9 H9A 0.9500 .
C10 C13 1.509(4) .
C11 H11A 0.9800 .
C11 H11B 0.9800 .
C11 H11C 0.9800 .
C12 H12A 0.9800 .
C12 H12B 0.9800 .
C12 H12C 0.9800 .
C13 H13C 0.9800 .
C13 H13B 0.9800 .
C13 H13A 0.9800 .
C14 C15 1.405(4) .
C14 C15 1.405(4) 8_565
C14 Nb 2.452(4) .
C14 H14A 0.9500 .
C15 C16 1.410(5) .
C15 Nb 2.432(3) .
C15 H15A 0.9500 .
C16 C16 1.411(8) 8_565
C16 Nb 2.403(3) .
C16 H16A 0.9500 .
C17 O1 1.152(4) .
C17 Nb 2.074(3) .
C18 O2 1.145(5) .
C18 Nb 2.061(4) .
Cl Ge 2.1907(11) .
Ge Nb 2.5178(6) .
Nb C17 2.074(3) 8_565
Nb C16 2.403(3) 8_565
Nb C15 2.432(3) 8_565

loop_
_geom_torsion_atom_site_label_1
_geom_torsion_atom_site_label_2
_geom_torsion_atom_site_label_3
_geom_torsion_atom_site_label_4
_geom_torsion
_geom_torsion_site_symmetry_1
_geom_torsion_site_symmetry_4
C2 C1 C2 C3 -0.8(6) 8_565 .
Ge C1 C2 C3 179.8(2) . .
C2 C1 C2 C5 178.2(2) 8_565 .
Ge C1 C2 C5 -1.3(4) . .
C1 C2 C3 C4 0.6(5) . .
C5 C2 C3 C4 -178.3(4) . .
C2 C3 C4 C3 -0.5(8) . 8_565
C3 C2 C5 C6 89.3(4) . .
C1 C2 C5 C6 -89.6(4) . .
C3 C2 C5 C10 -92.0(4) . .
C1 C2 C5 C10 89.1(4) . .
C10 C5 C6 C7 -5.6(4) . .
C2 C5 C6 C7 173.0(3) . .
C10 C5 C6 C11 171.9(3) . .
C2 C5 C6 C11 -9.5(4) . .
C5 C6 C7 C8 1.5(5) . .
C11 C6 C7 C8 -176.1(3) . .
C6 C7 C8 C9 2.7(5) . .
C6 C7 C8 C12 -177.4(3) . .
C7 C8 C9 C10 -2.7(5) . .
C12 C8 C9 C10 177.4(3) . .
C8 C9 C10 C5 -1.4(5) . .
C8 C9 C10 C13 176.7(3) . .
C6 C5 C10 C9 5.6(4) . .
C2 C5 C10 C9 -173.1(3) . .
C6 C5 C10 C13 -172.5(3) . .
C2 C5 C10 C13 8.8(4) . .
C15 C14 C15 C16 0.0(5) 8_565 .
Nb C14 C15 C16 64.3(2) . .
C15 C14 C15 Nb -64.3(3) 8_565 .
C14 C15 C16 C16 0.0(3) . 8_565
Nb C15 C16 C16 65.70(9) . 8_565
C14 C15 C16 Nb -65.7(3) . .
C2 C1 Ge Cl 89.7(3) . .
C2 C1 Ge Cl -89.7(3) 8_565 .
C2 C1 Ge Nb -90.3(3) . .
C2 C1 Ge Nb 90.3(3) 8_565 .
O2 C18 Nb C17 -120.90(11) . .
O2 C18 Nb C17 120.90(10) . 8_565
O2 C18 Nb C16 17.13(10) . 8_565
O2 C18 Nb C16 -17.12(10) . .
O2 C18 Nb C15 -34.41(12) . .
O2 C18 Nb C15 34.41(13) . 8_565
O2 C18 Nb C14 0.00(3) . .
O2 C18 Nb Ge 180.00(3) . .
O1 C17 Nb C18 36(3) . .
O1 C17 Nb C17 97(3) . 8_565
O1 C17 Nb C16 -40(4) . 8_565
O1 C17 Nb C16 -54(3) . .
O1 C17 Nb C15 -88(3) . .
O1 C17 Nb C15 -94(3) . 8_565
O1 C17 Nb C14 -113(3) . .
O1 C17 Nb Ge 164(4) . .
C15 C16 Nb C18 -153.9(2) . .
C16 C16 Nb C18 91.35(4) 8_565 .
C15 C16 Nb C17 -82.3(2) . .
C16 C16 Nb C17 162.97(10) 8_565 .
C15 C16 Nb C17 139.1(2) . 8_565
C16 C16 Nb C17 24.36(14) 8_565 8_565
C15 C16 Nb C16 114.8(2) . 8_565
C16 C16 Nb C15 -114.8(2) 8_565 .
C15 C16 Nb C15 77.2(3) . 8_565
C16 C16 Nb C15 -37.53(13) 8_565 8_565
C15 C16 Nb C14 36.70(19) . .
C16 C16 Nb C14 -78.07(9) 8_565 .
C15 C16 Nb Ge 0.7(3) . .
C16 C16 Nb Ge -114.09(13) 8_565 .
C14 C15 Nb C18 148.0(2) . .
C16 C15 Nb C18 32.1(3) . .
C14 C15 Nb C17 -139.7(2) . .
C16 C15 Nb C17 104.5(2) . .
C14 C15 Nb C17 29.2(4) . 8_565
C16 C15 Nb C17 -86.6(3) . 8_565
C14 C15 Nb C16 78.1(2) . 8_565
C16 C15 Nb C16 -37.8(2) . 8_565
C14 C15 Nb C16 115.9(3) . .
C14 C15 Nb C15 36.9(2) . 8_565
C16 C15 Nb C15 -79.0(2) . 8_565
C16 C15 Nb C14 -115.9(3) . .
C14 C15 Nb Ge -63.7(2) . .
C16 C15 Nb Ge -179.56(19) . .
C15 C14 Nb C18 -58.0(2) . .
C15 C14 Nb C18 58.0(2) 8_565 .
C15 C14 Nb C17 49.1(3) . .
C15 C14 Nb C17 165.0(2) 8_565 .
C15 C14 Nb C17 -165.0(2) . 8_565
C15 C14 Nb C17 -49.1(3) 8_565 8_565
C15 C14 Nb C16 -78.7(3) . 8_565
C15 C14 Nb C16 37.2(2) 8_565 8_565
C15 C14 Nb C16 -37.2(2) . .
C15 C14 Nb C16 78.7(3) 8_565 .
C15 C14 Nb C15 115.9(4) 8_565 .
C15 C14 Nb C15 -115.9(4) . 8_565
C15 C14 Nb Ge 122.0(2) . .
C15 C14 Nb Ge -122.0(2) 8_565 .
C1 Ge Nb C18 180.0 . .
Cl Ge Nb C18 0.0 . .
C1 Ge Nb C17 122.49(9) . .
Cl Ge Nb C17 -57.51(9) . .
C1 Ge Nb C17 -122.49(9) . 8_565
Cl Ge Nb C17 57.51(9) . 8_565
C1 Ge Nb C16 -29.23(16) . 8_565
Cl Ge Nb C16 150.77(16) . 8_565
C1 Ge Nb C16 29.23(16) . .
Cl Ge Nb C16 -150.77(16) . .
C1 Ge Nb C15 29.63(10) . .
Cl Ge Nb C15 -150.37(10) . .
C1 Ge Nb C15 -29.63(10) . 8_565
Cl Ge Nb C15 150.37(10) . 8_565
C1 Ge Nb C14 0.0 . .
Cl Ge Nb C14 180.0 . .
